data_7155165
loop_
_publ_author_name
'Lau, Yan-Fung'
'Chan, Chun-Ming'
'Zhou, Zhongyuan'
'Yu, Wing-Yiu'

_publ_section_title
;
 Cp*Rh(iii)-catalyzed electrophilic amination of arylboronic acids with
 azo compounds for synthesis of arylhydrazides.
;
_journal_issue 28
_journal_name_full 'Organic &amp; biomolecular chemistry'
_journal_page_first 6821
_journal_page_last 6825
_journal_paper_doi 10.1039/c6ob00719h
_journal_volume 14
_journal_year 2016
_chemical_formula_sum 'C29 H32 Cl4 P Rh'
_chemical_formula_weight 656.23
_chemical_name_systematic 'Rhodium,dichloro-(1,2,3,4,5-pentamethylcyclopentadienyl)(triphenylphosphine) complex '
_space_group_IT_number 14
_symmetry_cell_setting monoclinic
_symmetry_space_group_name_Hall '-P 2yn'
_symmetry_space_group_name_H-M 'P 1 21/n 1'
_atom_sites_solution_hydrogens geom
_atom_sites_solution_primary direct
_atom_sites_solution_secondary difmap
_audit_creation_method SHELXL-97
_audit_update_record
;
2016-05-12 deposited with the CCDC.
2016-05-26 downloaded from the CCDC.
;
_cell_angle_alpha 90.00
_cell_angle_beta 91.8090(10)
_cell_angle_gamma 90.00
_cell_formula_units_Z 4
_cell_length_a 8.5942(2)
_cell_length_b 16.8880(4)
_cell_length_c 19.6492(4)
_cell_measurement_reflns_used 8567
_cell_measurement_temperature 296(2)
_cell_measurement_theta_max 26.54
_cell_measurement_theta_min 2.40
_cell_volume 2850.44(11)
_computing_cell_refinement 'Bruker APEXII'
_computing_data_collection 'Bruker APEXII'
_computing_data_reduction 'Bruker SAINT'
_computing_molecular_graphics 'Bruker SHELXTL'
_computing_publication_material 'Bruker SHELXTL'
_computing_structure_refinement 'SHELXL-97 (Sheldrick, 1997)'
_computing_structure_solution 'SHELXS-97 (Sheldrick, 1990)'
_diffrn_ambient_temperature 296(2)
_diffrn_measured_fraction_theta_full 0.997
_diffrn_measured_fraction_theta_max 0.997
_diffrn_measurement_device_type 'Bruker APEXII CCD area detector'
_diffrn_measurement_method 'phi and omega scans'
_diffrn_radiation_monochromator graphite
_diffrn_radiation_source 'fine-focus sealed tube'
_diffrn_radiation_type MoK\a
_diffrn_radiation_wavelength 0.71073
_diffrn_reflns_av_R_equivalents 0.0615
_diffrn_reflns_av_sigmaI/netI 0.0402
_diffrn_reflns_limit_h_max 11
_diffrn_reflns_limit_h_min -11
_diffrn_reflns_limit_k_max 21
_diffrn_reflns_limit_k_min -21
_diffrn_reflns_limit_l_max 24
_diffrn_reflns_limit_l_min -25
_diffrn_reflns_number 48750
_diffrn_reflns_theta_full 27.60
_diffrn_reflns_theta_max 27.60
_diffrn_reflns_theta_min 1.59
_exptl_absorpt_coefficient_mu 1.048
_exptl_absorpt_correction_T_max 0.7456
_exptl_absorpt_correction_T_min 0.6497
_exptl_absorpt_correction_type multi-scan
_exptl_absorpt_process_details 'SAINT ver 7.34: Bruker SADABS'
_exptl_crystal_colour red
_exptl_crystal_density_diffrn 1.529
_exptl_crystal_density_method 'not measured'
_exptl_crystal_description NEEDLE
_exptl_crystal_F_000 1336
_exptl_crystal_recrystallization_method 'Re-crystallisation from solvent'
_exptl_crystal_size_max 0.38
_exptl_crystal_size_mid 0.14
_exptl_crystal_size_min 0.10
_refine_diff_density_max 0.851
_refine_diff_density_min -0.711
_refine_diff_density_rms 0.078
_refine_ls_extinction_method none
_refine_ls_goodness_of_fit_ref 1.001
_refine_ls_hydrogen_treatment mixed
_refine_ls_matrix_type full
_refine_ls_number_parameters 376
_refine_ls_number_reflns 6594
_refine_ls_number_restraints 0
_refine_ls_restrained_S_all 1.001
_refine_ls_R_factor_all 0.0559
_refine_ls_R_factor_gt 0.0337
_refine_ls_shift/su_max 0.003
_refine_ls_shift/su_mean 0.000
_refine_ls_structure_factor_coef Fsqd
_refine_ls_weighting_details 'calc w=1/[\s^2^(Fo^2^)+(0.0236P)^2^+2.9660P] where P=(Fo^2^+2Fc^2^)/3'
_refine_ls_weighting_scheme calc
_refine_ls_wR_factor_gt 0.0657
_refine_ls_wR_factor_ref 0.0750
_reflns_number_gt 4978
_reflns_number_total 6594
_reflns_threshold_expression >2sigma(I)
_cod_data_source_file c6ob00719h2.cif
_cod_data_source_block lyf6
_cod_depositor_comments
;
The following automatic conversions were performed:

'_symmetry_cell_setting' value 'Monoclinic' changed to 'monoclinic'
according to
/usr/data/users/saulius/crontab/automatic-downloads/rss-feeds/RSC/lib/dictionaries/cif_core.dic
dictionary named 'cif_core.dic' version 2.4.2 from 2011-04-26.

Automatic conversion script
Id: cif_fix_values 4268 2015-11-12 08:31:59Z antanas 

 Adding full bibliography for 7155163--7155166.cif.
;
_cod_original_sg_symbol_H-M P2(1)/n
_cod_database_code 7155165
_solvent_exptl_crystal_recrystallization_method DCM/n-hexane

loop_
_symmetry_equiv_pos_as_xyz
'x, y, z'
'-x+1/2, y+1/2, -z+1/2'
'-x, -y, -z'
'x-1/2, -y-1/2, z-1/2'

loop_
_atom_site_label
_atom_site_type_symbol
_atom_site_fract_x
_atom_site_fract_y
_atom_site_fract_z
_atom_site_U_iso_or_equiv
_atom_site_adp_type
_atom_site_occupancy
_atom_site_symmetry_multiplicity
_atom_site_calc_flag
_atom_site_refinement_flags
Rh1 Rh 0.322026(16) 0.793941(9) 0.192869(8) 0.02629(4) Uani 1 1 d .
Cl1 Cl 0.29173(7) 0.67261(3) 0.25461(3) 0.04596(15) Uani 1 1 d .
Cl2 Cl 0.57461(6) 0.81676(3) 0.24666(3) 0.04531(15) Uani 1 1 d .
P1 P 0.42642(6) 0.71763(3) 0.10574(3) 0.02772(12) Uani 1 1 d .
C1 C 0.0846(2) 0.82524(12) 0.16312(11) 0.0348(5) Uani 1 1 d .
C2 C 0.1029(2) 0.84121(12) 0.23500(11) 0.0363(5) Uani 1 1 d .
C3 C 0.2219(2) 0.89766(12) 0.24466(10) 0.0357(5) Uani 1 1 d .
C4 C 0.2761(2) 0.91983(11) 0.17867(11) 0.0346(5) Uani 1 1 d .
C5 C 0.1882(2) 0.87708(12) 0.12882(10) 0.0353(5) Uani 1 1 d .
C6 C -0.0428(3) 0.77614(15) 0.13187(14) 0.0576(8) Uani 1 1 d .
H6A H -0.1417 0.7985 0.1427 0.096(10) Uiso 1 1 calc R
H6B H -0.0358 0.7232 0.1494 0.094(10) Uiso 1 1 calc R
H6C H -0.0331 0.7751 0.0833 0.113 Uiso 1 1 calc R
C7 C 0.0067(3) 0.80392(16) 0.28828(13) 0.0590(8) Uani 1 1 d .
H7A H -0.1015 0.8138 0.2780 0.114(12) Uiso 1 1 calc R
H7B H 0.0348 0.8261 0.3319 0.136 Uiso 1 1 calc R
H7C H 0.0251 0.7479 0.2891 0.136 Uiso 1 1 calc R
C8 C 0.2765(3) 0.93396(16) 0.31044(12) 0.0595(8) Uani 1 1 d .
H8A H 0.3871 0.9417 0.3100 0.093(10) Uiso 1 1 calc R
H8B H 0.2516 0.8994 0.3474 0.091(10) Uiso 1 1 calc R
H8C H 0.2258 0.9841 0.3162 0.109 Uiso 1 1 calc R
C9 C 0.3892(3) 0.98597(13) 0.16787(14) 0.0539(7) Uani 1 1 d .
H9A H 0.4860 0.9743 0.1915 0.082(9) Uiso 1 1 calc R
H9B H 0.3474 1.0344 0.1851 0.075(8) Uiso 1 1 calc R
H9C H 0.4066 0.9916 0.1201 0.089 Uiso 1 1 calc R
C10 C 0.1882(3) 0.89016(15) 0.05338(12) 0.0511(7) Uani 1 1 d .
H10C H 0.284(3) 0.9071(16) 0.0370(13) 0.079(9) Uiso 1 1 d .
H10B H 0.155(3) 0.8440(16) 0.0283(13) 0.077(9) Uiso 1 1 d .
H10A H 0.113(3) 0.9265(15) 0.0421(12) 0.068(8) Uiso 1 1 d .
C11 C 0.2696(2) 0.67796(12) 0.05066(10) 0.0320(5) Uani 1 1 d .
C12 C 0.1646(3) 0.62633(13) 0.08014(11) 0.0413(6) Uani 1 1 d .
H12A H 0.179(2) 0.6139(13) 0.1252(11) 0.045(6) Uiso 1 1 d .
C13 C 0.0408(3) 0.59608(14) 0.04217(13) 0.0531(7) Uani 1 1 d .
H13A H -0.0276 0.5609 0.0620 0.064 Uiso 1 1 calc R
C14 C 0.0182(3) 0.61766(15) -0.02485(13) 0.0545(7) Uani 1 1 d .
H14A H -0.069(3) 0.6010(14) -0.0503(11) 0.055(7) Uiso 1 1 d .
C15 C 0.1193(3) 0.66880(15) -0.05477(12) 0.0505(7) Uani 1 1 d .
H15A H 0.109(3) 0.6824(14) -0.0979(12) 0.056(7) Uiso 1 1 d .
C16 C 0.2460(3) 0.69876(13) -0.01693(11) 0.0383(5) Uani 1 1 d .
H16A H 0.314(2) 0.7299(11) -0.0380(9) 0.026(5) Uiso 1 1 d .
C17 C 0.5419(2) 0.62910(12) 0.12651(10) 0.0317(5) Uani 1 1 d .
C18 C 0.6592(2) 0.63378(14) 0.17641(11) 0.0438(6) Uani 1 1 d .
H18A H 0.6748 0.6806 0.2005 0.053 Uiso 1 1 calc R
C19 C 0.7532(3) 0.56884(16) 0.19041(13) 0.0564(7) Uani 1 1 d .
H19A H 0.830(3) 0.5750(15) 0.2218(13) 0.067(8) Uiso 1 1 d .
C20 C 0.7318(3) 0.49934(14) 0.15633(13) 0.0533(7) Uani 1 1 d .
H20A H 0.791(3) 0.4524(16) 0.1663(13) 0.073(8) Uiso 1 1 d .
C21 C 0.6177(3) 0.49433(14) 0.10624(14) 0.0564(7) Uani 1 1 d .
H21A H 0.597(3) 0.4501(15) 0.0810(12) 0.061(7) Uiso 1 1 d .
C22 C 0.5226(3) 0.55851(13) 0.09122(12) 0.0467(6) Uani 1 1 d .
H22A H 0.4453 0.5543 0.0572 0.056 Uiso 1 1 calc R
C23 C 0.5542(2) 0.77083(12) 0.04880(10) 0.0329(5) Uani 1 1 d .
C24 C 0.5861(2) 0.84987(13) 0.06114(12) 0.0413(6) Uani 1 1 d .
H24A H 0.546(2) 0.8765(13) 0.0981(11) 0.046(6) Uiso 1 1 d .
C25 C 0.6781(3) 0.89236(15) 0.01718(14) 0.0558(7) Uani 1 1 d .
H25A H 0.702(3) 0.9451(14) 0.0273(12) 0.058(7) Uiso 1 1 d .
C26 C 0.7398(3) 0.85641(16) -0.03817(13) 0.0577(7) Uani 1 1 d .
H26A H 0.7992 0.8855 -0.0680 0.069 Uiso 1 1 calc R
C27 C 0.7135(3) 0.77715(17) -0.04953(12) 0.0559(7) Uani 1 1 d .
H27A H 0.7573 0.7523 -0.0866 0.067 Uiso 1 1 calc R
C28 C 0.6223(3) 0.73435(15) -0.00610(12) 0.0475(6) Uani 1 1 d .
H28A H 0.610(3) 0.6822(15) -0.0099(13) 0.071(8) Uiso 1 1 d .
C29 C 0.8752(3) 0.12396(16) 0.14023(15) 0.0610(8) Uani 1 1 d .
H29A H 0.9259 0.1515 0.1037 0.087(10) Uiso 1 1 calc R
H29B H 0.9072 0.1490 0.1828 0.104 Uiso 1 1 calc R
Cl3 Cl 0.93465(11) 0.02633(5) 0.14144(6) 0.1011(3) Uani 1 1 d .
Cl4 Cl 0.67434(8) 0.13299(5) 0.12863(4) 0.0727(2) Uani 1 1 d .

loop_
_atom_site_aniso_label
_atom_site_aniso_U_11
_atom_site_aniso_U_22
_atom_site_aniso_U_33
_atom_site_aniso_U_23
_atom_site_aniso_U_13
_atom_site_aniso_U_12
Rh1 0.02552(6) 0.02664(7) 0.02652(7) 0.00048(7) -0.00203(5) 0.00128(6)
Cl1 0.0516(3) 0.0404(3) 0.0464(3) 0.0157(2) 0.0087(3) 0.0044(2)
Cl2 0.0328(2) 0.0505(3) 0.0517(3) -0.0122(3) -0.0121(2) 0.0030(2)
P1 0.0297(2) 0.0260(2) 0.0274(2) 0.0014(2) -0.0008(2) 0.0009(2)
C1 0.0283(9) 0.0328(10) 0.0429(12) -0.0019(9) -0.0049(9) 0.0080(8)
C2 0.0298(9) 0.0380(11) 0.0414(12) 0.0010(10) 0.0038(9) 0.0065(9)
C3 0.0370(10) 0.0351(11) 0.0350(11) -0.0062(9) -0.0017(9) 0.0107(9)
C4 0.0369(10) 0.0232(9) 0.0435(12) -0.0025(9) -0.0016(9) 0.0078(8)
C5 0.0382(10) 0.0329(10) 0.0345(11) 0.0000(9) -0.0039(9) 0.0144(9)
C6 0.0337(11) 0.0558(15) 0.0821(18) -0.0141(14) -0.0169(12) -0.0007(11)
C7 0.0443(12) 0.0724(18) 0.0614(16) 0.0099(14) 0.0205(12) 0.0105(12)
C8 0.0598(15) 0.0706(17) 0.0477(14) -0.0257(13) -0.0048(12) 0.0105(13)
C9 0.0561(14) 0.0296(11) 0.0765(18) -0.0026(12) 0.0093(13) -0.0041(11)
C10 0.0663(15) 0.0489(14) 0.0377(13) 0.0101(11) -0.0055(12) 0.0187(12)
C11 0.0336(9) 0.0284(10) 0.0336(11) -0.0040(9) -0.0044(9) 0.0037(8)
C12 0.0474(12) 0.0361(11) 0.0400(12) -0.0023(10) -0.0037(10) -0.0049(10)
C13 0.0492(13) 0.0437(13) 0.0660(16) -0.0093(12) -0.0038(12) -0.0124(11)
C14 0.0510(13) 0.0521(14) 0.0591(15) -0.0177(12) -0.0182(12) -0.0006(12)
C15 0.0629(14) 0.0482(13) 0.0393(13) -0.0097(11) -0.0171(11) 0.0140(12)
C16 0.0455(11) 0.0339(11) 0.0353(11) -0.0005(9) -0.0020(9) 0.0059(10)
C17 0.0338(9) 0.0302(10) 0.0314(10) 0.0027(9) 0.0046(8) 0.0046(8)
C18 0.0445(11) 0.0442(12) 0.0423(13) -0.0035(11) -0.0053(10) 0.0109(10)
C19 0.0527(13) 0.0677(16) 0.0482(14) 0.0028(13) -0.0075(12) 0.0269(12)
C20 0.0591(14) 0.0439(13) 0.0573(15) 0.0090(12) 0.0076(12) 0.0235(11)
C21 0.0662(15) 0.0339(12) 0.0691(17) -0.0099(12) 0.0016(14) 0.0115(12)
C22 0.0534(13) 0.0365(12) 0.0497(14) -0.0056(11) -0.0071(11) 0.0072(10)
C23 0.0321(9) 0.0341(10) 0.0325(11) 0.0042(9) 0.0008(8) 0.0015(8)
C24 0.0391(11) 0.0387(12) 0.0465(13) 0.0042(10) 0.0059(10) -0.0013(10)
C25 0.0548(14) 0.0438(14) 0.0692(17) 0.0113(13) 0.0084(13) -0.0071(12)
C26 0.0425(12) 0.0724(17) 0.0587(15) 0.0264(14) 0.0120(12) -0.0019(12)
C27 0.0473(13) 0.0797(19) 0.0413(13) 0.0043(13) 0.0140(11) 0.0041(13)
C28 0.0473(12) 0.0504(14) 0.0453(13) -0.0010(11) 0.0104(11) 0.0014(11)
C29 0.0516(14) 0.0616(16) 0.0699(18) -0.0065(15) 0.0047(13) 0.0030(13)
Cl3 0.0957(6) 0.0698(5) 0.1380(8) -0.0145(5) 0.0052(6) 0.0329(4)
Cl4 0.0543(4) 0.0808(5) 0.0836(5) 0.0267(4) 0.0120(3) 0.0107(4)

loop_
_atom_type_symbol
_atom_type_description
_atom_type_scat_dispersion_real
_atom_type_scat_dispersion_imag
_atom_type_scat_source
C C 0.0033 0.0016 'International Tables Vol C Tables 4.2.6.8 and 6.1.1.4'
H H 0.0000 0.0000 'International Tables Vol C Tables 4.2.6.8 and 6.1.1.4'
P P 0.1023 0.0942 'International Tables Vol C Tables 4.2.6.8 and 6.1.1.4'
Cl Cl 0.1484 0.1585 'International Tables Vol C Tables 4.2.6.8 and 6.1.1.4'
Rh Rh -1.1178 0.9187 'International Tables Vol C Tables 4.2.6.8 and 6.1.1.4'

loop_
_geom_angle_atom_site_label_1
_geom_angle_atom_site_label_2
_geom_angle_atom_site_label_3
_geom_angle
C1 Rh1 C4 64.09(8)
C1 Rh1 C5 38.38(8)
C4 Rh1 C5 37.84(7)
C1 Rh1 C3 63.59(7)
C4 Rh1 C3 38.30(8)
C5 Rh1 C3 63.37(8)
C1 Rh1 C2 38.23(8)
C4 Rh1 C2 63.03(8)
C5 Rh1 C2 63.18(8)
C3 Rh1 C2 36.92(7)
C1 Rh1 P1 108.39(6)
C4 Rh1 P1 120.99(6)
C5 Rh1 P1 97.99(5)
C3 Rh1 P1 159.11(6)
C2 Rh1 P1 144.64(6)
C1 Rh1 Cl1 103.18(6)
C4 Rh1 Cl1 151.16(6)
C5 Rh1 Cl1 140.84(6)
C3 Rh1 Cl1 113.16(6)
C2 Rh1 Cl1 90.67(6)
P1 Rh1 Cl1 87.130(19)
C1 Rh1 Cl2 154.62(6)
C4 Rh1 Cl2 93.26(5)
C5 Rh1 Cl2 126.74(6)
C3 Rh1 Cl2 91.69(5)
C2 Rh1 Cl2 122.59(6)
P1 Rh1 Cl2 92.749(19)
Cl1 Rh1 Cl2 91.46(2)
C23 P1 C11 105.30(9)
C23 P1 C17 101.86(9)
C11 P1 C17 102.52(9)
C23 P1 Rh1 115.34(7)
C11 P1 Rh1 109.97(7)
C17 P1 Rh1 120.18(7)
C5 C1 C2 107.26(17)
C5 C1 C6 127.3(2)
C2 C1 C6 124.3(2)
C5 C1 Rh1 71.48(11)
C2 C1 Rh1 73.11(11)
C6 C1 Rh1 130.39(15)
C3 C2 C1 108.37(18)
C3 C2 C7 127.4(2)
C1 C2 C7 124.2(2)
C3 C2 Rh1 70.93(11)
C1 C2 Rh1 68.66(11)
C7 C2 Rh1 127.01(15)
C2 C3 C4 108.01(18)
C2 C3 C8 127.0(2)
C4 C3 C8 124.8(2)
C2 C3 Rh1 72.15(12)
C4 C3 Rh1 69.54(11)
C8 C3 Rh1 127.38(15)
C5 C4 C3 108.02(18)
C5 C4 C9 128.0(2)
C3 C4 C9 123.37(19)
C5 C4 Rh1 71.43(11)
C3 C4 Rh1 72.15(11)
C9 C4 Rh1 129.01(15)
C4 C5 C1 108.19(18)
C4 C5 C10 126.3(2)
C1 C5 C10 125.09(19)
C4 C5 Rh1 70.73(11)
C1 C5 Rh1 70.14(11)
C10 C5 Rh1 130.34(15)
C1 C6 H6A 109.5
C1 C6 H6B 109.5
H6A C6 H6B 109.5
C1 C6 H6C 109.5
H6A C6 H6C 109.5
H6B C6 H6C 109.5
C2 C7 H7A 109.5
C2 C7 H7B 109.5
H7A C7 H7B 109.5
C2 C7 H7C 109.5
H7A C7 H7C 109.5
H7B C7 H7C 109.5
C3 C8 H8A 109.5
C3 C8 H8B 109.5
H8A C8 H8B 109.5
C3 C8 H8C 109.5
H8A C8 H8C 109.5
H8B C8 H8C 109.5
C4 C9 H9A 109.5
C4 C9 H9B 109.5
H9A C9 H9B 109.5
C4 C9 H9C 109.5
H9A C9 H9C 109.5
H9B C9 H9C 109.5
C5 C10 H10C 114.3(16)
C5 C10 H10B 112.2(16)
H10C C10 H10B 109(2)
C5 C10 H10A 108.5(16)
H10C C10 H10A 109(2)
H10B C10 H10A 103(2)
C16 C11 C12 118.75(19)
C16 C11 P1 123.95(16)
C12 C11 P1 117.25(15)
C13 C12 C11 120.4(2)
C13 C12 H12A 121.3(14)
C11 C12 H12A 118.3(14)
C14 C13 C12 120.3(2)
C14 C13 H13A 119.9
C12 C13 H13A 119.9
C15 C14 C13 120.4(2)
C15 C14 H14A 118.0(14)
C13 C14 H14A 121.5(14)
C14 C15 C16 119.7(2)
C14 C15 H15A 122.1(16)
C16 C15 H15A 118.2(16)
C11 C16 C15 120.6(2)
C11 C16 H16A 120.9(12)
C15 C16 H16A 118.5(12)
C18 C17 C22 118.38(19)
C18 C17 P1 119.18(16)
C22 C17 P1 122.32(16)
C19 C18 C17 120.1(2)
C19 C18 H18A 119.9
C17 C18 H18A 119.9
C20 C19 C18 121.1(2)
C20 C19 H19A 121.6(17)
C18 C19 H19A 117.3(17)
C19 C20 C21 119.3(2)
C19 C20 H20A 123.4(16)
C21 C20 H20A 117.3(16)
C20 C21 C22 120.6(2)
C20 C21 H21A 124.2(15)
C22 C21 H21A 115.1(15)
C21 C22 C17 120.4(2)
C21 C22 H22A 119.8
C17 C22 H22A 119.8
C24 C23 C28 118.6(2)
C24 C23 P1 119.13(16)
C28 C23 P1 122.27(17)
C23 C24 C25 120.2(2)
C23 C24 H24A 121.9(14)
C25 C24 H24A 117.8(14)
C26 C25 C24 120.5(2)
C26 C25 H25A 120.4(15)
C24 C25 H25A 119.0(15)
C25 C26 C27 119.7(2)
C25 C26 H26A 120.1
C27 C26 H26A 120.1
C26 C27 C28 120.2(2)
C26 C27 H27A 119.9
C28 C27 H27A 119.9
C27 C28 C23 120.6(2)
C27 C28 H28A 122.4(17)
C23 C28 H28A 116.8(17)
Cl3 C29 Cl4 112.18(15)
Cl3 C29 H29A 109.2
Cl4 C29 H29A 109.2
Cl3 C29 H29B 109.2
Cl4 C29 H29B 109.2
H29A C29 H29B 107.9

loop_
_geom_bond_atom_site_label_1
_geom_bond_atom_site_label_2
_geom_bond_distance
Rh1 C1 2.1699(19)
Rh1 C4 2.1786(19)
Rh1 C5 2.1877(19)
Rh1 C3 2.213(2)
Rh1 C2 2.229(2)
Rh1 P1 2.3439(5)
Rh1 Cl1 2.3997(6)
Rh1 Cl2 2.4152(5)
P1 C23 1.828(2)
P1 C11 1.829(2)
P1 C17 1.833(2)
C1 C5 1.432(3)
C1 C2 1.442(3)
C1 C6 1.491(3)
C2 C3 1.407(3)
C2 C7 1.493(3)
C3 C4 1.441(3)
C3 C8 1.493(3)
C4 C5 1.416(3)
C4 C9 1.500(3)
C5 C10 1.499(3)
C6 H6A 0.9600
C6 H6B 0.9600
C6 H6C 0.9600
C7 H7A 0.9600
C7 H7B 0.9600
C7 H7C 0.9600
C8 H8A 0.9600
C8 H8B 0.9600
C8 H8C 0.9600
C9 H9A 0.9600
C9 H9B 0.9600
C9 H9C 0.9600
C10 H10C 0.94(3)
C10 H10B 0.96(3)
C10 H10A 0.91(3)
C11 C16 1.383(3)
C11 C12 1.393(3)
C12 C13 1.378(3)
C12 H12A 0.91(2)
C13 C14 1.374(4)
C13 H13A 0.9300
C14 C15 1.371(4)
C14 H14A 0.93(2)
C15 C16 1.394(3)
C15 H15A 0.88(2)
C16 H16A 0.898(18)
C17 C18 1.386(3)
C17 C22 1.386(3)
C18 C19 1.385(3)
C18 H18A 0.9300
C19 C20 1.361(4)
C19 H19A 0.89(2)
C20 C21 1.370(4)
C20 H20A 0.96(3)
C21 C22 1.384(3)
C21 H21A 0.91(2)
C22 H22A 0.9300
C23 C24 1.383(3)
C23 C28 1.388(3)
C24 C25 1.389(3)
C24 H24A 0.93(2)
C25 C26 1.367(4)
C25 H25A 0.93(2)
C26 C27 1.374(4)
C26 H26A 0.9300
C27 C28 1.381(3)
C27 H27A 0.9300
C28 H28A 0.89(3)
C29 Cl3 1.726(3)
C29 Cl4 1.741(3)
C29 H29A 0.9700
C29 H29B 0.9700

loop_
_geom_hbond_atom_site_label_D
_geom_hbond_atom_site_label_H
_geom_hbond_atom_site_label_A
_geom_hbond_distance_DH
_geom_hbond_distance_HA
_geom_hbond_distance_DA
_geom_hbond_angle_DHA
_geom_hbond_site_symmetry_A
C29 H29B Cl1 0.97 2.86 3.573(3) 131.4 2_645

loop_
_geom_torsion_atom_site_label_1
_geom_torsion_atom_site_label_2
_geom_torsion_atom_site_label_3
_geom_torsion_atom_site_label_4
_geom_torsion
C1 Rh1 P1 C23 100.65(9)
C4 Rh1 P1 C23 30.37(9)
C5 Rh1 P1 C23 62.60(9)
C3 Rh1 P1 C23 36.96(17)
C2 Rh1 P1 C23 116.48(12)
Cl1 Rh1 P1 C23 -156.41(7)
Cl2 Rh1 P1 C23 -65.09(7)
C1 Rh1 P1 C11 -18.21(9)
C4 Rh1 P1 C11 -88.49(9)
C5 Rh1 P1 C11 -56.26(9)
C3 Rh1 P1 C11 -81.91(17)
C2 Rh1 P1 C11 -2.38(12)
Cl1 Rh1 P1 C11 84.73(7)
Cl2 Rh1 P1 C11 176.05(7)
C1 Rh1 P1 C17 -136.77(9)
C4 Rh1 P1 C17 152.95(10)
C5 Rh1 P1 C17 -174.82(9)
C3 Rh1 P1 C17 159.54(16)
C2 Rh1 P1 C17 -120.93(12)
Cl1 Rh1 P1 C17 -33.83(8)
Cl2 Rh1 P1 C17 57.49(8)
C4 Rh1 C1 C5 36.81(12)
C3 Rh1 C1 C5 79.68(13)
C2 Rh1 C1 C5 115.38(17)
P1 Rh1 C1 C5 -79.40(11)
Cl1 Rh1 C1 C5 -170.76(10)
Cl2 Rh1 C1 C5 65.56(19)
C4 Rh1 C1 C2 -78.57(13)
C5 Rh1 C1 C2 -115.38(17)
C3 Rh1 C1 C2 -35.70(12)
P1 Rh1 C1 C2 165.21(10)
Cl1 Rh1 C1 C2 73.86(12)
Cl2 Rh1 C1 C2 -49.8(2)
C4 Rh1 C1 C6 160.4(2)
C5 Rh1 C1 C6 123.6(3)
C3 Rh1 C1 C6 -156.7(2)
C2 Rh1 C1 C6 -121.0(3)
P1 Rh1 C1 C6 44.2(2)
Cl1 Rh1 C1 C6 -47.1(2)
Cl2 Rh1 C1 C6 -170.81(15)
C5 C1 C2 C3 -3.7(2)
C6 C1 C2 C3 -172.18(19)
Rh1 C1 C2 C3 60.04(14)
C5 C1 C2 C7 175.2(2)
C6 C1 C2 C7 6.7(3)
Rh1 C1 C2 C7 -121.1(2)
C5 C1 C2 Rh1 -63.78(13)
C6 C1 C2 Rh1 127.8(2)
C1 Rh1 C2 C3 -119.54(18)
C4 Rh1 C2 C3 -37.96(12)
C5 Rh1 C2 C3 -80.60(13)
P1 Rh1 C2 C3 -144.28(10)
Cl1 Rh1 C2 C3 129.74(12)
Cl2 Rh1 C2 C3 37.59(14)
C4 Rh1 C2 C1 81.59(13)
C5 Rh1 C2 C1 38.94(12)
C3 Rh1 C2 C1 119.54(18)
P1 Rh1 C2 C1 -24.74(17)
Cl1 Rh1 C2 C1 -110.72(11)
Cl2 Rh1 C2 C1 157.13(10)
C1 Rh1 C2 C7 117.5(2)
C4 Rh1 C2 C7 -160.9(2)
C5 Rh1 C2 C7 156.4(2)
C3 Rh1 C2 C7 -123.0(2)
P1 Rh1 C2 C7 92.8(2)
Cl1 Rh1 C2 C7 6.78(19)
Cl2 Rh1 C2 C7 -85.4(2)
C1 C2 C3 C4 2.0(2)
C7 C2 C3 C4 -176.9(2)
Rh1 C2 C3 C4 60.61(13)
C1 C2 C3 C8 177.6(2)
C7 C2 C3 C8 -1.3(4)
Rh1 C2 C3 C8 -123.8(2)
C1 C2 C3 Rh1 -58.64(14)
C7 C2 C3 Rh1 122.5(2)
C1 Rh1 C3 C2 36.95(12)
C4 Rh1 C3 C2 117.82(17)
C5 Rh1 C3 C2 80.05(13)
P1 Rh1 C3 C2 108.70(17)
Cl1 Rh1 C3 C2 -56.75(13)
Cl2 Rh1 C3 C2 -149.06(12)
C1 Rh1 C3 C4 -80.88(12)
C5 Rh1 C3 C4 -37.78(11)
C2 Rh1 C3 C4 -117.82(17)
P1 Rh1 C3 C4 -9.1(2)
Cl1 Rh1 C3 C4 -174.58(10)
Cl2 Rh1 C3 C4 93.11(11)
C1 Rh1 C3 C8 160.3(2)
C4 Rh1 C3 C8 -118.8(2)
C5 Rh1 C3 C8 -156.6(2)
C2 Rh1 C3 C8 123.4(3)
P1 Rh1 C3 C8 -127.90(19)
Cl1 Rh1 C3 C8 66.6(2)
Cl2 Rh1 C3 C8 -25.7(2)
C2 C3 C4 C5 0.6(2)
C8 C3 C4 C5 -175.2(2)
Rh1 C3 C4 C5 62.83(13)
C2 C3 C4 C9 172.30(19)
C8 C3 C4 C9 -3.4(3)
Rh1 C3 C4 C9 -125.4(2)
C2 C3 C4 Rh1 -62.27(14)
C8 C3 C4 Rh1 122.0(2)
C1 Rh1 C4 C5 -37.33(12)
C3 Rh1 C4 C5 -116.81(17)
C2 Rh1 C4 C5 -80.21(13)
P1 Rh1 C4 C5 59.41(13)
Cl1 Rh1 C4 C5 -106.43(14)
Cl2 Rh1 C4 C5 154.59(11)
C1 Rh1 C4 C3 79.48(12)
C5 Rh1 C4 C3 116.81(17)
C2 Rh1 C4 C3 36.59(11)
P1 Rh1 C4 C3 176.22(9)
Cl1 Rh1 C4 C3 10.38(18)
Cl2 Rh1 C4 C3 -88.61(11)
C1 Rh1 C4 C9 -161.6(2)
C5 Rh1 C4 C9 -124.3(3)
C3 Rh1 C4 C9 118.9(2)
C2 Rh1 C4 C9 155.5(2)
P1 Rh1 C4 C9 -64.9(2)
Cl1 Rh1 C4 C9 129.26(18)
Cl2 Rh1 C4 C9 30.3(2)
C3 C4 C5 C1 -2.9(2)
C9 C4 C5 C1 -174.1(2)
Rh1 C4 C5 C1 60.41(13)
C3 C4 C5 C10 170.2(2)
C9 C4 C5 C10 -1.0(3)
Rh1 C4 C5 C10 -126.4(2)
C3 C4 C5 Rh1 -63.30(13)
C9 C4 C5 Rh1 125.5(2)
C2 C1 C5 C4 4.1(2)
C6 C1 C5 C4 172.1(2)
Rh1 C1 C5 C4 -60.79(14)
C2 C1 C5 C10 -169.17(19)
C6 C1 C5 C10 -1.2(3)
Rh1 C1 C5 C10 126.0(2)
C2 C1 C5 Rh1 64.86(13)
C6 C1 C5 Rh1 -127.1(2)
C1 Rh1 C5 C4 118.55(17)
C3 Rh1 C5 C4 38.23(12)
C2 Rh1 C5 C4 79.76(13)
P1 Rh1 C5 C4 -131.82(11)
Cl1 Rh1 C5 C4 132.88(11)
Cl2 Rh1 C5 C4 -32.32(14)
C4 Rh1 C5 C1 -118.55(17)
C3 Rh1 C5 C1 -80.32(13)
C2 Rh1 C5 C1 -38.79(12)
P1 Rh1 C5 C1 109.63(11)
Cl1 Rh1 C5 C1 14.33(16)
Cl2 Rh1 C5 C1 -150.86(10)
C1 Rh1 C5 C10 -119.7(3)
C4 Rh1 C5 C10 121.8(3)
C3 Rh1 C5 C10 160.0(2)
C2 Rh1 C5 C10 -158.5(2)
P1 Rh1 C5 C10 -10.0(2)
Cl1 Rh1 C5 C10 -105.3(2)
Cl2 Rh1 C5 C10 89.5(2)
C23 P1 C11 C16 -10.4(2)
C17 P1 C11 C16 -116.55(18)
Rh1 P1 C11 C16 114.50(17)
C23 P1 C11 C12 172.47(16)
C17 P1 C11 C12 66.27(18)
Rh1 P1 C11 C12 -62.68(17)
C16 C11 C12 C13 0.7(3)
P1 C11 C12 C13 178.02(18)
C11 C12 C13 C14 -1.1(4)
C12 C13 C14 C15 0.7(4)
C13 C14 C15 C16 0.2(4)
C12 C11 C16 C15 0.2(3)
P1 C11 C16 C15 -176.93(17)
C14 C15 C16 C11 -0.7(3)
C23 P1 C17 C18 81.04(18)
C11 P1 C17 C18 -170.13(17)
Rh1 P1 C17 C18 -47.86(19)
C23 P1 C17 C22 -94.93(19)
C11 P1 C17 C22 13.9(2)
Rh1 P1 C17 C22 136.17(16)
C22 C17 C18 C19 -0.4(3)
P1 C17 C18 C19 -176.57(18)
C17 C18 C19 C20 -0.7(4)
C18 C19 C20 C21 1.6(4)
C19 C20 C21 C22 -1.4(4)
C20 C21 C22 C17 0.3(4)
C18 C17 C22 C21 0.6(3)
P1 C17 C22 C21 176.63(19)
C11 P1 C23 C24 123.68(17)
C17 P1 C23 C24 -129.64(17)
Rh1 P1 C23 C24 2.26(19)
C11 P1 C23 C28 -57.2(2)
C17 P1 C23 C28 49.52(19)
Rh1 P1 C23 C28 -178.59(16)
C28 C23 C24 C25 3.2(3)
P1 C23 C24 C25 -177.59(18)
C23 C24 C25 C26 -0.8(4)
C24 C25 C26 C27 -1.6(4)
C25 C26 C27 C28 1.5(4)
C26 C27 C28 C23 1.0(4)
C24 C23 C28 C27 -3.3(3)
P1 C23 C28 C27 177.53(18)
